data_4125615
loop_
_publ_author_name
'Bartlett, Samuel L.'
'Keiter, Kimberly M.'
'Johnson, Jeffrey S.'

_publ_section_title
;
 Synthesis of Complex Tertiary Glycolates by Enantioconvergent Arylation
 of Stereochemically Labile \a-Keto Esters.
;
_journal_name_full 'Journal of the American Chemical Society'
_journal_paper_doi 10.1021/jacs.7b00943
_journal_year 2017
_chemical_absolute_configuration ad
_chemical_formula_moiety 'C46 H24 Cl2 F24 Rh2'
_chemical_formula_sum 'C46 H24 Cl2 F24 Rh2'
_chemical_formula_weight 1309.37
_space_group_crystal_system orthorhombic
_space_group_IT_number 19
_space_group_name_Hall 'P 2ac 2ab'
_space_group_name_H-M_alt 'P 21 21 21'
_symmetry_space_group_name_Hall 'P 2ac 2ab'
_symmetry_space_group_name_H-M 'P 21 21 21'
_atom_sites_solution_hydrogens geom
_atom_sites_solution_primary iterative
_audit_creation_date 2016-05-09
_audit_creation_method
;
Olex2 1.2
(compiled 2016.02.19 svn.r3266 for OlexSys, GUI svn.r5155)
;
_cell_angle_alpha 90
_cell_angle_beta 90
_cell_angle_gamma 90
_cell_formula_units_Z 8
_cell_length_a 14.8348(6)
_cell_length_b 21.7778(10)
_cell_length_c 30.4291(13)
_cell_measurement_reflns_used 9392
_cell_measurement_temperature 100
_cell_measurement_theta_max 70.10
_cell_measurement_theta_min 3.54
_cell_volume 9830.7(7)
_computing_molecular_graphics 'Olex2 (Dolomanov et al., 2009)'
_computing_publication_material 'Olex2 (Dolomanov et al., 2009)'
_computing_structure_refinement 'XL (Sheldrick, 2008)'
_computing_structure_solution 'olex2.solve (Bourhis et al., 2015)'
_diffrn_ambient_temperature 100
_diffrn_measured_fraction_theta_full 0.997
_diffrn_measured_fraction_theta_max 0.997
_diffrn_measurement_device_type 'Bruker APEX-II CCD'
_diffrn_measurement_method '\f and \w scans'
_diffrn_radiation_type CuK\a
_diffrn_radiation_wavelength 1.54178
_diffrn_reflns_av_R_equivalents 0.0748
_diffrn_reflns_av_unetI/netI 0.0682
_diffrn_reflns_Laue_measured_fraction_full 0.997
_diffrn_reflns_Laue_measured_fraction_max 0.997
_diffrn_reflns_limit_h_max 18
_diffrn_reflns_limit_h_min -17
_diffrn_reflns_limit_k_max 21
_diffrn_reflns_limit_k_min -26
_diffrn_reflns_limit_l_max 37
_diffrn_reflns_limit_l_min -36
_diffrn_reflns_number 84113
_diffrn_reflns_point_group_measured_fraction_full 0.994
_diffrn_reflns_point_group_measured_fraction_max 0.992
_diffrn_reflns_theta_full 67.679
_diffrn_reflns_theta_max 70.186
_diffrn_reflns_theta_min 3.544
_diffrn_standards_number 0
_exptl_absorpt_coefficient_mu 7.583
_exptl_absorpt_correction_T_max 0.5154
_exptl_absorpt_correction_T_min 0.2873
_exptl_absorpt_correction_type numerical
_exptl_absorpt_process_details
;
SADABS-2014/5 (Bruker,2014/5) was used for absorption correction.
wR2(int) was 0.1057 before and 0.0883 after correction.
The Ratio of minimum to maximum transmission is 0.5574.
The \l/2 correction factor is 0.00150.
;
_exptl_crystal_colour 'clear red'
_exptl_crystal_colour_lustre clear
_exptl_crystal_colour_primary red
_exptl_crystal_density_diffrn 1.769
_exptl_crystal_description block
_exptl_crystal_F_000 5120
_exptl_crystal_size_max 0.267
_exptl_crystal_size_mid 0.181
_exptl_crystal_size_min 0.124
_refine_diff_density_max 2.016
_refine_diff_density_min -0.822
_refine_diff_density_rms 0.138
_refine_ls_abs_structure_details
;
 Flack x determined using 7165 quotients [(I+)-(I-)]/[(I+)+(I-)]
 (Parsons, Flack and Wagner, Acta Cryst. B69 (2013) 249-259).
;
_refine_ls_abs_structure_Flack 0.003(4)
_refine_ls_extinction_method none
_refine_ls_goodness_of_fit_ref 1.031
_refine_ls_hydrogen_treatment constr
_refine_ls_matrix_type full
_refine_ls_number_parameters 1417
_refine_ls_number_reflns 18555
_refine_ls_number_restraints 118
_refine_ls_restrained_S_all 1.036
_refine_ls_R_factor_all 0.0527
_refine_ls_R_factor_gt 0.0486
_refine_ls_shift/su_max 0.001
_refine_ls_shift/su_mean 0.000
_refine_ls_structure_factor_coef Fsqd
_refine_ls_weighting_details 'w=1/[\s^2^(Fo^2^)+(0.0812P)^2^] where P=(Fo^2^+2Fc^2^)/3'
_refine_ls_weighting_scheme calc
_refine_ls_wR_factor_gt 0.1183
_refine_ls_wR_factor_ref 0.1215
_reflns_Friedel_coverage 0.830
_reflns_Friedel_fraction_full 0.990
_reflns_Friedel_fraction_max 0.987
_reflns_number_gt 17160
_reflns_number_total 18555
_reflns_threshold_expression 'I > 2\s(I)'
_cod_data_source_file ja7b00943_si_002.cif
_cod_data_source_block x1604008
_cod_database_code 4125615
_shelx_space_group_comment
;
The symmetry employed for this shelxl refinement is uniquely defined
by the following loop, which should always be used as a source of
symmetry information in preference to the above space-group names.
They are only intended as comments.
;
_shelx_estimated_absorpt_t_max 0.453
_shelx_estimated_absorpt_t_min 0.237
_olex2_refinement_description
;
1. Fixed Uiso
 At 1.2 times of:
  All C(H) groups, All C(H,H) groups
2. Restrained distances
 F68A-C82
 1.35 with sigma of 0.02
3. Rigid body (RIGU) restrains
 F72, F72A, F73, F73A, F74A, F74, C96
 with sigma for 1-2 distances of 0.004 and sigma for 1-3 distances of 0.004
 F19, F19A, F20A, F20, F21, F21A, C45
 with sigma for 1-2 distances of 0.004 and sigma for 1-3 distances of 0.004
 F66, F66A, F67, F67A, F68, F68A, C82
 with sigma for 1-2 distances of 0.004 and sigma for 1-3 distances of 0.004
4. Others
 Sof(F72A)=Sof(F73A)=Sof(F74A)=1-FVAR(1)
 Sof(F72)=Sof(F73)=Sof(F74)=FVAR(1)
 Sof(F19A)=Sof(F20A)=Sof(F21A)=1-FVAR(2)
 Sof(F19)=Sof(F20)=Sof(F21)=FVAR(2)
 Sof(F66A)=Sof(F67A)=Sof(F68A)=1-FVAR(3)
 Sof(F66)=Sof(F67)=Sof(F68)=FVAR(3)
5.a Ternary CH refined with riding coordinates:
 C1(H1), C11(H11), C13(H13), C15(H15), C33(H33), C34(H34), C36(H36), C37(H37),
 C51(H51), C61(H61), C62(H62), C64(H64), C83(H83), C84(H84), C86(H86), C87(H87)
5.b Secondary CH2 refined with riding coordinates:
 C12(H12A,H12B), C35(H35A,H35B), C63(H63A,H63B), C85(H85A,H85B)
5.c Aromatic/amide H refined with riding coordinates:
 C4(H4), C6(H6), C8(H8), C17(H17), C19(H19), C21(H21), C26(H26), C28(H28),
 C30(H30), C40(H40), C42(H42), C44(H44), C54(H54), C56(H56), C58(H58), C67(H67),
  C69(H69), C71(H71), C76(H76), C78(H78), C80(H80), C90(H90), C92(H92), C94(H94)
;
_shelx_shelxl_version_number 2014/7
_olex2_date_sample_data_collection 2016-04-26
_olex2_date_sample_submission 2016-04-26
_olex2_submission_original_sample_id SLB_EQ_8054_R
_olex2_submission_special_instructions 'No special instructions were received'

loop_
_space_group_symop_operation_xyz
'x, y, z'
'-x+1/2, -y, z+1/2'
'x+1/2, -y+1/2, -z'
'-x, y+1/2, -z+1/2'

loop_
_atom_site_label
_atom_site_type_symbol
_atom_site_fract_x
_atom_site_fract_y
_atom_site_fract_z
_atom_site_U_iso_or_equiv
_atom_site_adp_type
_atom_site_occupancy
_atom_site_site_symmetry_order
_atom_site_calc_flag
_atom_site_refinement_flags_posn
_atom_site_refinement_flags_adp
_atom_site_refinement_flags_occupancy
_atom_site_disorder_assembly
_atom_site_disorder_group
Rh1 Rh 0.16441(3) 0.48663(2) 0.30445(2) 0.02573(12) Uani 1 1 d . . . . .
C1 C 0.0517(5) 0.4280(4) 0.3049(3) 0.0337(16) Uani 1 1 d . . . . .
H1 H 0.0491 0.3891 0.3224 0.040 Uiso 1 1 calc R . . . .
F1 F 0.0974(4) 0.4165(4) 0.4900(2) 0.0613(17) Uani 1 1 d . . . . .
Cl1 Cl 0.30345(12) 0.53843(8) 0.29208(6) 0.0337(4) Uani 1 1 d . . . . .
Cl2 Cl 0.23699(13) 0.44722(9) 0.36821(6) 0.0338(4) Uani 1 1 d . . . . .
F2 F -0.0291(4) 0.3786(3) 0.4707(2) 0.0530(14) Uani 1 1 d . . . . .
Rh2 Rh 0.35255(4) 0.43757(2) 0.31296(2) 0.02640(13) Uani 1 1 d . . . . .
C2 C 0.0267(5) 0.4864(4) 0.3223(2) 0.0325(15) Uani 1 1 d . . . . .
F3 F -0.0261(6) 0.4489(4) 0.5186(2) 0.070(2) Uani 1 1 d . . . . .
C3 C 0.0132(5) 0.5037(4) 0.3683(3) 0.0323(16) Uani 1 1 d . . . . .
C4 C 0.0166(5) 0.4603(4) 0.4021(3) 0.0344(16) Uani 1 1 d . . . . .
H4 H 0.0280 0.4184 0.3955 0.041 Uiso 1 1 calc R . . . .
F4 F -0.0745(17) 0.6554(5) 0.4701(4) 0.192(11) Uani 1 1 d . . . . .
C5 C 0.0034(5) 0.4785(4) 0.4453(3) 0.0371(17) Uani 1 1 d . . . . .
F5 F -0.0844(10) 0.6757(4) 0.4039(4) 0.113(4) Uani 1 1 d . . . . .
F6 F 0.0383(9) 0.6784(5) 0.4348(6) 0.145(6) Uani 1 1 d . . . . .
C6 C -0.0153(5) 0.5381(5) 0.4563(3) 0.0413(19) Uani 1 1 d . . . . .
H6 H -0.0252 0.5498 0.4860 0.050 Uiso 1 1 calc R . . . .
C7 C -0.0195(6) 0.5806(5) 0.4231(3) 0.046(2) Uani 1 1 d . . . . .
F7 F 0.3106(6) 0.6014(3) 0.1426(3) 0.084(3) Uani 1 1 d . . . . .
C8 C -0.0051(5) 0.5651(4) 0.3794(3) 0.0326(15) Uani 1 1 d . . . . .
H8 H -0.0075 0.5958 0.3572 0.039 Uiso 1 1 calc R . . . .
F8 F 0.3633(6) 0.5408(4) 0.0948(2) 0.079(2) Uani 1 1 d . . . . .
C9 C 0.0101(6) 0.4301(5) 0.4818(3) 0.0413(19) Uani 1 1 d . . . . .
F9 F 0.4263(5) 0.5479(5) 0.1575(3) 0.086(3) Uani 1 1 d . . . . .
C10 C -0.0372(8) 0.6478(5) 0.4334(4) 0.056(3) Uani 1 1 d . . . . .
F10 F 0.2792(7) 0.2875(3) 0.1650(2) 0.076(3) Uani 1 1 d . . . . .
F11 F 0.3051(7) 0.3240(3) 0.1024(2) 0.072(2) Uani 1 1 d . . . . .
C11 C -0.0054(5) 0.5238(4) 0.2821(3) 0.0345(17) Uani 1 1 d . . . . .
H11 H -0.0421 0.5613 0.2881 0.041 Uiso 1 1 calc R . . . .
C12 C -0.0495(5) 0.4735(4) 0.2536(3) 0.0375(17) Uani 1 1 d . . . . .
H12A H -0.1037 0.4553 0.2675 0.045 Uiso 1 1 calc R . . . .
H12B H -0.0636 0.4876 0.2235 0.045 Uiso 1 1 calc R . . . .
F12 F 0.1723(6) 0.3096(4) 0.1214(4) 0.103(4) Uani 1 1 d . . . . .
C13 C 0.0330(6) 0.4309(4) 0.2555(3) 0.0351(16) Uani 1 1 d . . . . .
H13 H 0.0282 0.3908 0.2397 0.042 Uiso 1 1 calc R . . . .
F13 F 0.1516(5) 0.3122(3) 0.42966(18) 0.0598(16) Uani 1 1 d . . . . .
C14 C 0.1090(5) 0.4746(4) 0.2409(2) 0.0300(15) Uani 1 1 d . . . . .
F14 F 0.1372(7) 0.2159(3) 0.4223(2) 0.076(2) Uani 1 1 d . . . . .
C15 C 0.0852(5) 0.5333(4) 0.2581(2) 0.0305(14) Uani 1 1 d . . . . .
H15 H 0.1034 0.5730 0.2441 0.037 Uiso 1 1 calc R . . . .
F15 F 0.0297(5) 0.2761(5) 0.4038(2) 0.076(2) Uani 1 1 d . . . . .
F16 F 0.0634(7) 0.2660(3) 0.2157(3) 0.076(2) Uani 1 1 d . . . . .
C16 C 0.1756(5) 0.4610(4) 0.2062(2) 0.0294(14) Uani 1 1 d . . . . .
C17 C 0.2270(5) 0.5082(4) 0.1889(3) 0.0330(15) Uani 1 1 d . . . . .
H17 H 0.2200 0.5487 0.2000 0.040 Uiso 1 1 calc R . . . .
F17 F 0.0287(7) 0.1885(5) 0.2543(3) 0.094(3) Uani 1 1 d . . . . .
F18 F 0.1490(7) 0.1905(4) 0.2176(3) 0.087(3) Uani 1 1 d . . . . .
C18 C 0.2905(5) 0.4968(4) 0.1546(3) 0.0368(17) Uani 1 1 d . . . . .
C19 C 0.2982(5) 0.4370(4) 0.1381(2) 0.0351(16) Uani 1 1 d . . . . .
H19 H 0.3397 0.4284 0.1152 0.042 Uiso 1 1 calc R . . . .
F19 F 0.5997(13) 0.6949(8) 0.2474(7) 0.064(4) Uani 0.59(2) 1 d . U P A 1
F19A F 0.599(2) 0.6825(16) 0.2290(12) 0.078(8) Uani 0.41(2) 1 d . U P A 2
F20A F 0.5122(19) 0.7014(9) 0.2873(9) 0.083(6) Uani 0.41(2) 1 d . U P A 2
C20 C 0.2458(6) 0.3911(4) 0.1550(3) 0.0348(17) Uani 1 1 d . . . . .
F20 F 0.4641(11) 0.6783(7) 0.2666(7) 0.082(6) Uani 0.59(2) 1 d . U P A 1
F21 F 0.5204(16) 0.6426(7) 0.2069(6) 0.089(5) Uani 0.59(2) 1 d . U P A 1
F21A F 0.4642(14) 0.6531(8) 0.2299(9) 0.071(7) Uani 0.41(2) 1 d . U P A 2
C21 C 0.1847(5) 0.4029(4) 0.1892(2) 0.0300(14) Uani 1 1 d . . . . .
H21 H 0.1493 0.3703 0.2008 0.036 Uiso 1 1 calc R . . . .
C22 C 0.3481(7) 0.5472(5) 0.1375(3) 0.0443(19) Uani 1 1 d . . . . .
F22 F 0.8170(4) 0.5672(4) 0.3275(2) 0.067(2) Uani 1 1 d . . . . .
F23 F 0.7682(4) 0.4933(3) 0.3676(2) 0.0549(14) Uani 1 1 d . . . . .
C23 C 0.2525(8) 0.3277(5) 0.1367(3) 0.047(2) Uani 1 1 d . . . . .
F24 F 0.7410(4) 0.5859(3) 0.3846(2) 0.0548(14) Uani 1 1 d . . . . .
C24 C 0.3590(5) 0.3416(3) 0.3012(2) 0.0251(13) Uani 1 1 d . . . . .
C25 C 0.2737(6) 0.3081(3) 0.3080(3) 0.0322(15) Uani 1 1 d . . . . .
C26 C 0.2402(6) 0.3018(3) 0.3507(3) 0.0342(16) Uani 1 1 d . . . . .
H26 H 0.2738 0.3172 0.3749 0.041 Uiso 1 1 calc R . . . .
C27 C 0.1584(7) 0.2734(4) 0.3577(3) 0.0373(17) Uani 1 1 d . . . . .
C28 C 0.1097(7) 0.2479(4) 0.3232(3) 0.0405(19) Uani 1 1 d . . . . .
H28 H 0.0536 0.2280 0.3282 0.049 Uiso 1 1 calc R . . . .
C29 C 0.1457(7) 0.2523(4) 0.2805(3) 0.0366(17) Uani 1 1 d . . . . .
C30 C 0.2266(6) 0.2825(3) 0.2734(3) 0.0308(15) Uani 1 1 d . . . . .
H30 H 0.2499 0.2855 0.2444 0.037 Uiso 1 1 calc R . . . .
C31 C 0.1219(8) 0.2689(4) 0.4035(3) 0.047(2) Uani 1 1 d . . . . .
C32 C 0.0939(7) 0.2256(4) 0.2428(3) 0.044(2) Uani 1 1 d . . . . .
C33 C 0.4221(5) 0.3581(3) 0.3343(3) 0.0297(15) Uani 1 1 d . . . . .
H33 H 0.4191 0.3422 0.3651 0.036 Uiso 1 1 calc R . . . .
C34 C 0.5111(6) 0.3722(3) 0.3105(3) 0.0352(17) Uani 1 1 d . . . . .
H34 H 0.5675 0.3717 0.3285 0.042 Uiso 1 1 calc R . . . .
C35 C 0.5061(6) 0.3273(4) 0.2711(3) 0.0372(18) Uani 1 1 d . . . . .
H35A H 0.5518 0.3361 0.2482 0.045 Uiso 1 1 calc R . . . .
H35B H 0.5095 0.2837 0.2802 0.045 Uiso 1 1 calc R . . . .
C36 C 0.4111(6) 0.3467(3) 0.2576(3) 0.0326(16) Uani 1 1 d . . . . .
H36 H 0.3844 0.3256 0.2315 0.039 Uiso 1 1 calc R . . . .
C37 C 0.4212(5) 0.4166(4) 0.2549(2) 0.0304(15) Uani 1 1 d . . . . .
H37 H 0.4127 0.4402 0.2270 0.037 Uiso 1 1 calc R . . . .
C38 C 0.4857(5) 0.4335(4) 0.2876(3) 0.0327(16) Uani 1 1 d . . . . .
C39 C 0.5390(5) 0.4904(4) 0.2919(3) 0.0315(15) Uani 1 1 d . . . . .
C40 C 0.5148(5) 0.5431(4) 0.2688(3) 0.0362(17) Uani 1 1 d . . . . .
H40 H 0.4646 0.5422 0.2494 0.043 Uiso 1 1 calc R . . . .
C41 C 0.5634(6) 0.5971(4) 0.2741(4) 0.044(2) Uani 1 1 d . . . . .
C42 C 0.6383(6) 0.5983(4) 0.3010(4) 0.042(2) Uani 1 1 d . . . . .
H42 H 0.6724 0.6350 0.3042 0.050 Uiso 1 1 calc R . . . .
C43 C 0.6631(5) 0.5457(3) 0.3234(3) 0.0314(15) Uani 1 1 d . . . . .
C44 C 0.6124(5) 0.4925(4) 0.3202(3) 0.0329(15) Uani 1 1 d . . . . .
H44 H 0.6278 0.4575 0.3373 0.039 Uiso 1 1 calc R . . . .
C45 C 0.5361(8) 0.6537(6) 0.2509(5) 0.061(2) Uani 1 1 d . U . . .
C46 C 0.7459(5) 0.5471(4) 0.3513(3) 0.0367(17) Uani 1 1 d . . . . .
C51 C 0.3665(6) 0.6045(3) 0.4939(3) 0.0339(17) Uani 1 1 d . . . . .
H51 H 0.4120 0.6366 0.5018 0.041 Uiso 1 1 calc R . . . .
Rh51 Rh 0.39705(4) 0.52784(3) 0.45543(2) 0.03157(14) Uani 1 1 d . . . . .
Cl51 Cl 0.44459(14) 0.42871(11) 0.43127(7) 0.0425(5) Uani 1 1 d . . . . .
F51 F 0.5669(6) 0.7195(6) 0.3691(5) 0.120(5) Uani 1 1 d . . . . .
F52 F 0.5096(8) 0.7913(7) 0.4072(4) 0.120(4) Uani 1 1 d . . . . .
Rh52 Rh 0.58439(4) 0.46559(3) 0.45869(2) 0.02905(13) Uani 1 1 d . . . . .
Cl52 Cl 0.53943(14) 0.56125(11) 0.42648(7) 0.0465(5) Uani 1 1 d . . . . .
C52 C 0.3129(7) 0.6072(4) 0.4548(3) 0.041(2) Uani 1 1 d . . . . .
C53 C 0.3242(7) 0.6473(5) 0.4159(3) 0.049(2) Uani 1 1 d . . . . .
F53 F 0.4957(7) 0.7949(5) 0.3382(4) 0.096(3) Uani 1 1 d . . . . .
C54 C 0.3995(8) 0.6808(5) 0.4098(4) 0.054(2) Uani 1 1 d . . . . .
H54 H 0.4472 0.6779 0.4305 0.065 Uiso 1 1 calc R . . . .
F54 F 0.1711(6) 0.7537(3) 0.3077(3) 0.081(2) Uani 1 1 d . . . . .
F55 F 0.1183(7) 0.6648(6) 0.3241(3) 0.103(4) Uani 1 1 d . . . . .
C55 C 0.4086(8) 0.7191(6) 0.3739(5) 0.062(3) Uani 1 1 d . . . . .
F56 F 0.2165(7) 0.6760(4) 0.2752(3) 0.082(2) Uani 1 1 d . . . . .
C56 C 0.3405(8) 0.7245(5) 0.3431(4) 0.058(3) Uani 1 1 d . . . . .
H56 H 0.3462 0.7519 0.3189 0.069 Uiso 1 1 calc R . . . .
F57 F 0.3368(8) 0.2748(3) 0.4786(3) 0.091(3) Uani 1 1 d . . . . .
C57 C 0.2664(8) 0.6901(5) 0.3482(3) 0.048(2) Uani 1 1 d . . . . .
C58 C 0.2563(7) 0.6506(4) 0.3836(3) 0.0421(19) Uani 1 1 d . . . . .
H58 H 0.2039 0.6258 0.3861 0.051 Uiso 1 1 calc R . . . .
F58 F 0.2241(5) 0.2724(3) 0.5204(2) 0.0577(15) Uani 1 1 d . . . . .
C59 C 0.4959(10) 0.7555(8) 0.3701(6) 0.078(4) Uani 1 1 d . . . . .
F59 F 0.3465(6) 0.2322(3) 0.5434(4) 0.082(2) Uani 1 1 d . . . . .
F60 F 0.4286(5) 0.3733(3) 0.66882(18) 0.0595(16) Uani 1 1 d . . . . .
C60 C 0.1917(8) 0.6960(5) 0.3149(3) 0.053(2) Uani 1 1 d . . . . .
F61 F 0.5486(4) 0.3799(3) 0.6305(2) 0.0567(16) Uani 1 1 d . . . . .
C61 C 0.2266(6) 0.5736(5) 0.4657(3) 0.044(2) Uani 1 1 d . . . . .
H61 H 0.1741 0.5805 0.4456 0.052 Uiso 1 1 calc R . . . .
C62 C 0.2615(5) 0.5081(4) 0.4696(2) 0.0345(17) Uani 1 1 d . . . . .
H62 H 0.2289 0.4716 0.4575 0.041 Uiso 1 1 calc R . . . .
F62 F 0.4795(5) 0.4611(3) 0.65051(18) 0.0527(14) Uani 1 1 d . . . . .
F63 F 0.5236(6) 0.6817(3) 0.6390(3) 0.074(2) Uani 1 1 d . . . . .
C63 C 0.2134(7) 0.5908(4) 0.5149(3) 0.041(2) Uani 1 1 d . . . . .
H63A H 0.2026 0.6352 0.5194 0.049 Uiso 1 1 calc R . . . .
H63B H 0.1655 0.5663 0.5294 0.049 Uiso 1 1 calc R . . . .
F64 F 0.4744(7) 0.5912(4) 0.6306(4) 0.106(4) Uani 1 1 d . . . . .
C64 C 0.3083(6) 0.5709(4) 0.5284(3) 0.0351(17) Uani 1 1 d . . . . .
H64 H 0.3254 0.5760 0.5599 0.042 Uiso 1 1 calc R . . . .
F65 F 0.5994(10) 0.6059(5) 0.6620(3) 0.110(4) Uani 1 1 d . . . . .
C65 C 0.3138(5) 0.5064(4) 0.5091(2) 0.0288(15) Uani 1 1 d . . . . .
C66 C 0.3400(5) 0.4505(3) 0.5331(2) 0.0273(14) Uani 1 1 d . . . . .
F66 F 0.7298(13) 0.7091(10) 0.4599(7) 0.087(5) Uani 0.69(2) 1 d . U P B 1
F66A F 0.792(3) 0.7331(13) 0.5152(13) 0.091(7) Uani 0.31(2) 1 d . U P B 2
C67 C 0.3150(6) 0.3929(4) 0.5176(3) 0.0340(16) Uani 1 1 d . . . . .
H67 H 0.2797 0.3895 0.4917 0.041 Uiso 1 1 calc R . . . .
F67 F 0.7381(17) 0.7551(8) 0.5143(7) 0.109(6) Uani 0.69(2) 1 d . U P B 1
F67A F 0.675(2) 0.7711(9) 0.5230(10) 0.080(7) Uani 0.31(2) 1 d . U P B 2
F68 F 0.6130(10) 0.7530(5) 0.4839(4) 0.080(4) Uani 0.69(2) 1 d . U P B 1
F68A F 0.696(3) 0.705(2) 0.4513(10) 0.082(6) Uani 0.31(2) 1 d D U P B .
C68 C 0.3411(6) 0.3405(4) 0.5397(3) 0.0374(17) Uani 1 1 d . . . . .
C69 C 0.3887(6) 0.3435(4) 0.5786(3) 0.0363(17) Uani 1 1 d . . . . .
H69 H 0.4045 0.3072 0.5940 0.044 Uiso 1 1 calc R . . . .
F69 F 0.4043(5) 0.2266(4) 0.3937(3) 0.074(2) Uani 1 1 d . . . . .
C70 C 0.4135(6) 0.4016(4) 0.5948(3) 0.0329(16) Uani 1 1 d . . . . .
F70 F 0.4658(7) 0.1877(4) 0.4491(3) 0.085(3) Uani 1 1 d . . . . .
C71 C 0.3891(5) 0.4539(3) 0.5720(2) 0.0278(14) Uani 1 1 d . . . . .
H71 H 0.4061 0.4930 0.5831 0.033 Uiso 1 1 calc R . . . .
F71 F 0.4974(7) 0.1516(4) 0.3867(4) 0.096(3) Uani 1 1 d . . . . .
F72 F 0.758(2) 0.2337(11) 0.3051(8) 0.111(8) Uani 0.50(3) 1 d . U P C 1
C72 C 0.3115(9) 0.2800(5) 0.5205(4) 0.054(3) Uani 1 1 d . . . . .
F72A F 0.8167(16) 0.2508(13) 0.3324(7) 0.088(7) Uani 0.50(3) 1 d . U P C 2
F73 F 0.8404(15) 0.2902(14) 0.3414(6) 0.096(6) Uani 0.50(3) 1 d . U P C 1
F73A F 0.7120(15) 0.2653(13) 0.2894(6) 0.095(6) Uani 0.50(3) 1 d . U P C 2
C73 C 0.4677(7) 0.4042(4) 0.6360(3) 0.0396(19) Uani 1 1 d . . . . .
F74A F 0.770(3) 0.3419(11) 0.3123(9) 0.094(7) Uani 0.50(3) 1 d . U P C 2
F74 F 0.7453(19) 0.3279(14) 0.2986(8) 0.087(7) Uani 0.50(3) 1 d . U P C 1
C74 C 0.6724(5) 0.4914(4) 0.5107(2) 0.0301(15) Uani 1 1 d . . . . .
C75 C 0.6524(5) 0.5532(4) 0.5285(3) 0.0337(16) Uani 1 1 d . . . . .
C76 C 0.6109(6) 0.5615(4) 0.5689(3) 0.0358(16) Uani 1 1 d . . . . .
H76 H 0.5932 0.5265 0.5854 0.043 Uiso 1 1 calc R . . . .
C77 C 0.5947(7) 0.6194(4) 0.5857(4) 0.045(2) Uani 1 1 d . . . . .
C78 C 0.6204(8) 0.6708(4) 0.5627(4) 0.055(3) Uani 1 1 d . . . . .
H78 H 0.6097 0.7106 0.5743 0.066 Uiso 1 1 calc R . . . .
C79 C 0.6623(8) 0.6639(4) 0.5222(4) 0.055(3) Uani 1 1 d . . . . .
C80 C 0.6800(8) 0.6061(5) 0.5057(4) 0.049(2) Uani 1 1 d . . . . .
H80 H 0.7113 0.6021 0.4787 0.059 Uiso 1 1 calc R . . . .
C81 C 0.5478(10) 0.6256(4) 0.6292(4) 0.059(3) Uani 1 1 d . . . . .
C82 C 0.6868(13) 0.7195(6) 0.4946(6) 0.083(3) Uani 1 1 d D U . . .
C83 C 0.7232(5) 0.4791(4) 0.4723(3) 0.0325(16) Uani 1 1 d . . . . .
H83 H 0.7615 0.5103 0.4571 0.039 Uiso 1 1 calc R . . . .
C84 C 0.7477(6) 0.4107(4) 0.4754(3) 0.0358(17) Uani 1 1 d . . . . .
H84 H 0.7993 0.3963 0.4569 0.043 Uiso 1 1 calc R . . . .
C85 C 0.7564(7) 0.4017(4) 0.5252(3) 0.0407(19) Uani 1 1 d . . . . .
H85A H 0.7593 0.3579 0.5338 0.049 Uiso 1 1 calc R . . . .
H85B H 0.8078 0.4246 0.5380 0.049 Uiso 1 1 calc R . . . .
C86 C 0.6662(6) 0.4309(3) 0.5354(2) 0.0314(15) Uani 1 1 d . . . . .
H86 H 0.6480 0.4329 0.5670 0.038 Uiso 1 1 calc R . . . .
C87 C 0.6034(5) 0.3951(3) 0.5040(2) 0.0291(15) Uani 1 1 d . . . . .
H87 H 0.5535 0.3680 0.5145 0.035 Uiso 1 1 calc R . . . .
C88 C 0.6558(6) 0.3817(4) 0.4663(3) 0.0333(16) Uani 1 1 d . . . . .
C89 C 0.6379(6) 0.3364(4) 0.4313(3) 0.0365(17) Uani 1 1 d . . . . .
C90 C 0.5694(6) 0.2944(4) 0.4341(3) 0.0363(17) Uani 1 1 d . . . . .
H90 H 0.5287 0.2966 0.4582 0.044 Uiso 1 1 calc R . . . .
C91 C 0.5576(7) 0.2483(4) 0.4023(3) 0.044(2) Uani 1 1 d . . . . .
C92 C 0.6184(8) 0.2460(4) 0.3672(3) 0.050(3) Uani 1 1 d . . . . .
H92 H 0.6123 0.2151 0.3453 0.060 Uiso 1 1 calc R . . . .
C93 C 0.6865(8) 0.2880(5) 0.3641(3) 0.046(2) Uani 1 1 d . . . . .
C94 C 0.6976(7) 0.3334(4) 0.3959(3) 0.0388(18) Uani 1 1 d . . . . .
H94 H 0.7456 0.3621 0.3935 0.047 Uiso 1 1 calc R . . . .
C95 C 0.4827(9) 0.2030(4) 0.4058(4) 0.052(2) Uani 1 1 d . . . . .
C96 C 0.7534(11) 0.2852(7) 0.3267(4) 0.069(3) Uani 1 1 d . U . . .

loop_
_atom_site_aniso_label
_atom_site_aniso_U_11
_atom_site_aniso_U_22
_atom_site_aniso_U_33
_atom_site_aniso_U_23
_atom_site_aniso_U_13
_atom_site_aniso_U_12
Rh1 0.0204(2) 0.0279(2) 0.0289(2) 0.00113(18) -0.00142(18) 0.0019(2)
C1 0.024(3) 0.042(4) 0.036(4) 0.006(3) 0.002(3) -0.006(3)
F1 0.031(3) 0.097(5) 0.055(3) 0.029(3) -0.007(2) -0.006(3)
Cl1 0.0225(7) 0.0269(8) 0.0518(10) 0.0012(7) -0.0033(7) -0.0002(7)
Cl2 0.0304(8) 0.0427(9) 0.0282(7) -0.0017(6) -0.0036(6) 0.0082(8)
F2 0.047(3) 0.062(3) 0.050(3) 0.015(2) -0.007(2) -0.012(3)
Rh2 0.0219(2) 0.0249(2) 0.0324(3) -0.00039(18) -0.00450(19) 0.0015(2)
C2 0.017(3) 0.048(4) 0.032(4) 0.004(3) 0.000(2) 0.003(3)
F3 0.089(5) 0.083(5) 0.038(3) 0.009(3) 0.020(3) -0.006(4)
C3 0.019(3) 0.044(4) 0.034(4) -0.003(3) 0.002(3) -0.004(3)
C4 0.020(3) 0.048(4) 0.035(4) 0.003(3) 0.003(3) -0.002(3)
F4 0.38(3) 0.085(7) 0.116(9) -0.001(6) 0.116(14) 0.096(12)
C5 0.024(3) 0.049(5) 0.038(4) 0.001(3) 0.003(3) -0.005(4)
F5 0.152(11) 0.064(5) 0.123(8) -0.027(5) -0.043(8) 0.042(6)
F6 0.094(8) 0.076(6) 0.264(18) -0.077(9) -0.026(10) -0.007(6)
C6 0.022(3) 0.067(6) 0.035(4) -0.011(4) 0.005(3) 0.000(4)
C7 0.028(4) 0.062(6) 0.048(5) -0.007(4) -0.001(3) -0.004(4)
F7 0.079(5) 0.043(3) 0.129(7) 0.013(4) 0.047(5) -0.009(4)
C8 0.022(3) 0.037(4) 0.038(4) -0.001(3) 0.000(3) 0.003(3)
F8 0.093(6) 0.091(5) 0.053(4) 0.008(3) 0.023(4) -0.038(5)
C9 0.027(4) 0.058(5) 0.038(4) 0.002(4) 0.000(3) -0.004(4)
F9 0.045(3) 0.116(7) 0.098(5) 0.046(5) -0.020(4) -0.044(4)
C10 0.052(6) 0.055(6) 0.061(6) -0.021(5) -0.007(5) 0.008(5)
F10 0.140(8) 0.041(3) 0.046(3) 0.001(2) 0.003(4) 0.016(4)
F11 0.108(6) 0.053(3) 0.055(4) -0.001(3) 0.032(4) 0.025(4)
C11 0.023(3) 0.046(5) 0.035(4) 0.001(3) -0.002(3) 0.008(4)
C12 0.027(4) 0.055(5) 0.031(4) 0.002(3) -0.003(3) -0.002(4)
F12 0.056(5) 0.085(6) 0.167(10) -0.075(6) -0.018(5) 0.008(5)
C13 0.027(4) 0.043(4) 0.035(4) -0.003(3) 0.003(3) -0.003(4)
F13 0.076(4) 0.066(4) 0.038(3) -0.006(2) 0.006(3) -0.032(4)
C14 0.028(3) 0.040(4) 0.022(3) 0.002(3) -0.004(3) 0.005(3)
F14 0.127(7) 0.059(4) 0.043(3) 0.021(3) 0.007(4) -0.015(4)
C15 0.026(3) 0.039(4) 0.027(3) 0.002(3) -0.003(3) 0.005(3)
F15 0.055(4) 0.115(6) 0.058(4) -0.003(4) 0.014(3) -0.019(4)
F16 0.103(6) 0.058(4) 0.067(4) 0.007(3) -0.048(4) -0.013(4)
C16 0.020(3) 0.037(4) 0.031(3) -0.003(3) -0.004(2) 0.006(3)
C17 0.023(3) 0.036(4) 0.040(4) 0.001(3) 0.000(3) 0.002(3)
F17 0.102(7) 0.125(7) 0.056(4) 0.007(4) -0.019(4) -0.082(6)
F18 0.083(6) 0.090(5) 0.088(5) -0.049(4) -0.027(5) 0.002(5)
C18 0.023(3) 0.048(5) 0.039(4) 0.003(3) -0.006(3) -0.002(4)
C19 0.026(3) 0.052(5) 0.027(3) 0.001(3) -0.003(3) 0.004(4)
F19 0.048(6) 0.041(7) 0.102(11) 0.035(7) -0.015(7) -0.010(5)
F19A 0.047(9) 0.071(15) 0.116(17) 0.027(12) 0.005(11) -0.003(8)
F20A 0.081(14) 0.046(9) 0.123(12) 0.020(7) -0.003(9) 0.020(9)
C20 0.028(4) 0.046(4) 0.030(4) -0.007(3) -0.003(3) 0.008(4)
F20 0.054(7) 0.064(8) 0.129(13) 0.037(8) 0.024(8) 0.026(6)
F21 0.122(14) 0.059(7) 0.086(8) 0.021(5) -0.022(7) 0.003(8)
F21A 0.051(8) 0.043(9) 0.119(14) 0.047(9) -0.029(9) -0.009(7)
C21 0.021(3) 0.040(4) 0.029(3) 0.003(3) -0.004(3) 0.001(3)
C22 0.038(4) 0.055(5) 0.039(4) 0.003(4) 0.000(4) -0.010(4)
F22 0.018(2) 0.135(7) 0.049(3) 0.013(3) 0.003(2) -0.018(3)
F23 0.036(3) 0.056(3) 0.072(4) -0.001(3) -0.020(3) -0.002(3)
C23 0.053(6) 0.046(5) 0.041(5) -0.005(4) 0.013(4) 0.004(5)
F24 0.051(3) 0.064(3) 0.049(3) -0.013(3) -0.002(3) -0.013(3)
C24 0.022(3) 0.019(3) 0.035(3) -0.003(2) -0.007(3) -0.002(3)
C25 0.031(4) 0.025(3) 0.040(4) 0.007(3) -0.004(3) 0.001(3)
C26 0.043(5) 0.030(3) 0.030(4) 0.001(3) -0.009(3) 0.002(4)
C27 0.043(5) 0.029(3) 0.040(4) 0.007(3) -0.005(4) -0.007(4)
C28 0.046(5) 0.036(4) 0.039(4) 0.009(3) -0.003(4) -0.014(4)
C29 0.044(5) 0.029(3) 0.037(4) 0.004(3) -0.006(3) -0.013(4)
C30 0.033(4) 0.028(3) 0.031(4) 0.002(3) -0.007(3) 0.000(3)
C31 0.056(6) 0.042(5) 0.043(5) 0.008(4) 0.001(4) -0.013(4)
C32 0.041(5) 0.042(4) 0.049(5) 0.006(4) -0.011(4) -0.014(4)
C33 0.028(4) 0.024(3) 0.037(4) 0.003(3) -0.006(3) 0.002(3)
C34 0.030(4) 0.026(3) 0.049(5) -0.006(3) -0.005(3) 0.006(3)
C35 0.026(4) 0.032(4) 0.054(5) -0.008(3) -0.001(3) 0.001(3)
C36 0.029(4) 0.029(4) 0.039(4) -0.006(3) -0.005(3) 0.002(3)
C37 0.026(4) 0.036(4) 0.029(3) 0.000(3) -0.001(3) 0.002(3)
C38 0.024(4) 0.030(4) 0.044(4) -0.001(3) -0.002(3) 0.004(3)
C39 0.016(3) 0.027(3) 0.052(4) -0.005(3) 0.002(3) 0.001(3)
C40 0.020(3) 0.034(4) 0.055(5) 0.003(3) -0.006(3) -0.001(3)
C41 0.030(4) 0.033(4) 0.069(6) -0.002(4) -0.003(4) 0.000(4)
C42 0.025(4) 0.024(3) 0.076(6) -0.003(4) 0.012(4) -0.006(3)
C43 0.023(3) 0.029(3) 0.042(4) -0.004(3) 0.004(3) 0.000(3)
C44 0.021(3) 0.033(4) 0.044(4) 0.002(3) 0.002(3) 0.000(3)
C45 0.035(4) 0.052(5) 0.096(7) 0.017(4) -0.005(4) -0.004(4)
C46 0.023(3) 0.046(4) 0.042(4) -0.001(3) 0.002(3) -0.013(4)
C51 0.037(4) 0.026(3) 0.040(4) 0.003(3) 0.006(3) 0.014(3)
Rh51 0.0249(3) 0.0407(3) 0.0291(3) 0.0060(2) 0.00447(19) 0.0121(2)
Cl51 0.0308(9) 0.0565(12) 0.0403(9) -0.0192(8) -0.0081(7) 0.0137(9)
F51 0.049(5) 0.112(8) 0.198(13) 0.054(8) 0.026(6) 0.000(5)
F52 0.089(7) 0.152(10) 0.118(9) 0.038(8) -0.020(6) -0.064(8)
Rh52 0.0219(2) 0.0361(3) 0.0292(2) 0.0025(2) 0.00283(19) 0.0086(2)
Cl52 0.0289(9) 0.0585(12) 0.0521(11) 0.0259(10) 0.0156(8) 0.0163(10)
C52 0.044(5) 0.040(4) 0.040(4) 0.014(3) 0.013(4) 0.019(4)
C53 0.037(5) 0.053(5) 0.057(5) 0.024(4) 0.014(4) 0.024(4)
F53 0.075(6) 0.101(6) 0.112(7) 0.047(6) 0.008(5) -0.026(5)
C54 0.046(6) 0.053(5) 0.065(6) 0.013(5) 0.007(5) 0.007(5)
F54 0.088(6) 0.061(4) 0.095(5) 0.004(4) -0.025(5) 0.035(4)
F55 0.076(5) 0.149(9) 0.084(6) 0.068(6) -0.024(4) -0.031(6)
C55 0.042(6) 0.062(6) 0.082(8) 0.028(6) 0.008(5) 0.008(5)
F56 0.108(7) 0.083(5) 0.056(4) 0.004(4) -0.009(4) 0.032(5)
C56 0.049(6) 0.062(6) 0.062(6) 0.024(5) -0.007(5) 0.002(6)
F57 0.119(8) 0.061(4) 0.093(5) -0.041(4) 0.052(5) -0.043(5)
C57 0.052(6) 0.044(5) 0.046(5) 0.012(4) 0.010(4) 0.012(5)
C58 0.044(5) 0.038(4) 0.044(4) 0.010(3) 0.002(4) 0.009(4)
F58 0.059(4) 0.043(3) 0.071(4) 0.003(3) -0.006(3) -0.023(3)
C59 0.058(8) 0.087(10) 0.089(10) 0.037(8) -0.002(7) -0.010(8)
F59 0.057(4) 0.026(3) 0.163(8) -0.011(4) -0.007(5) 0.001(3)
F60 0.068(4) 0.075(4) 0.036(3) 0.021(3) 0.005(3) 0.013(3)
C60 0.051(6) 0.065(6) 0.043(5) 0.016(4) -0.011(4) 0.003(5)
F61 0.047(3) 0.075(4) 0.048(3) 0.006(3) -0.010(2) 0.028(3)
C61 0.031(4) 0.063(6) 0.038(4) 0.015(4) 0.009(3) 0.020(4)
C62 0.027(4) 0.049(4) 0.028(3) 0.001(3) 0.001(3) 0.006(4)
F62 0.070(4) 0.046(3) 0.043(3) -0.004(2) -0.022(3) 0.010(3)
F63 0.095(6) 0.047(3) 0.080(5) -0.023(3) 0.031(4) 0.000(4)
C63 0.043(5) 0.043(4) 0.037(4) 0.012(3) 0.011(3) 0.019(4)
F64 0.107(7) 0.066(5) 0.145(9) -0.048(5) 0.087(7) -0.034(5)
C64 0.036(4) 0.037(4) 0.033(4) 0.006(3) 0.005(3) 0.013(4)
F65 0.149(11) 0.116(7) 0.066(5) 0.021(5) 0.033(6) 0.045(8)
C65 0.023(3) 0.038(4) 0.025(3) 0.002(3) 0.006(2) 0.005(3)
C66 0.023(3) 0.028(3) 0.031(3) -0.002(2) 0.002(3) 0.001(3)
F66 0.083(10) 0.057(7) 0.120(9) 0.022(7) 0.036(7) -0.010(8)
F66A 0.099(12) 0.050(14) 0.125(16) -0.001(11) 0.044(10) -0.011(9)
C67 0.034(4) 0.033(4) 0.034(4) -0.005(3) 0.002(3) 0.000(3)
F67 0.135(14) 0.059(8) 0.134(10) 0.032(6) -0.009(9) -0.023(9)
F67A 0.099(16) 0.024(7) 0.117(14) 0.016(7) 0.056(11) -0.010(9)
F68 0.094(8) 0.051(5) 0.093(8) 0.033(5) 0.028(6) 0.015(5)
F68A 0.083(12) 0.045(12) 0.117(9) 0.020(7) 0.037(8) -0.011(10)
C68 0.032(4) 0.031(4) 0.049(4) -0.007(3) 0.010(4) -0.003(4)
C69 0.040(4) 0.029(4) 0.039(4) 0.007(3) 0.011(3) 0.005(4)
F69 0.055(4) 0.064(4) 0.102(6) 0.023(4) -0.018(4) 0.002(4)
C70 0.033(4) 0.032(4) 0.034(4) 0.000(3) 0.004(3) 0.003(3)
F70 0.099(6) 0.080(5) 0.075(5) 0.021(4) -0.024(5) -0.025(5)
C71 0.020(3) 0.026(3) 0.037(4) -0.003(3) 0.001(3) -0.002(3)
F71 0.073(5) 0.060(4) 0.154(9) -0.053(5) 0.012(6) 0.001(4)
F72 0.137(18) 0.108(10) 0.087(13) -0.045(9) 0.033(12) 0.025(10)
C72 0.060(7) 0.039(5) 0.063(6) -0.002(4) 0.018(5) -0.010(5)
F72A 0.087(10) 0.119(14) 0.058(10) 0.013(9) 0.028(7) 0.053(11)
F73 0.081(8) 0.144(16) 0.063(8) -0.035(10) 0.019(6) 0.042(9)
F73A 0.089(10) 0.149(15) 0.048(7) -0.032(8) 0.017(6) 0.036(10)
C73 0.046(5) 0.045(5) 0.028(4) 0.004(3) -0.001(3) 0.008(4)
F74A 0.14(2) 0.084(8) 0.060(13) -0.005(7) 0.020(11) 0.027(8)
F74 0.084(13) 0.118(12) 0.060(12) 0.017(10) 0.019(9) 0.028(11)
C74 0.023(3) 0.035(4) 0.032(3) -0.001(3) 0.002(3) 0.001(3)
C75 0.020(3) 0.034(4) 0.047(4) 0.005(3) 0.002(3) 0.004(3)
C76 0.036(4) 0.030(3) 0.042(4) -0.001(3) 0.006(3) 0.001(4)
C77 0.040(5) 0.029(4) 0.066(6) -0.006(4) 0.006(4) -0.007(4)
C78 0.058(6) 0.030(4) 0.076(7) -0.015(4) 0.016(5) -0.003(4)
C79 0.052(6) 0.034(4) 0.081(7) 0.008(4) 0.018(5) 0.001(5)
C80 0.052(6) 0.041(5) 0.055(5) 0.009(4) 0.015(4) 0.002(4)
C81 0.075(8) 0.030(4) 0.073(7) -0.011(4) 0.022(6) -0.001(5)
C82 0.087(8) 0.037(5) 0.123(8) 0.009(5) 0.031(6) -0.001(5)
C83 0.021(3) 0.037(4) 0.040(4) 0.004(3) 0.000(3) 0.001(3)
C84 0.023(4) 0.039(4) 0.046(4) -0.001(3) -0.002(3) 0.006(4)
C85 0.041(5) 0.037(4) 0.044(4) -0.001(3) -0.009(4) 0.013(4)
C86 0.032(4) 0.031(3) 0.031(3) 0.001(3) -0.007(3) 0.000(3)
C87 0.030(4) 0.032(3) 0.025(3) 0.003(3) -0.002(3) 0.007(3)
C88 0.033(4) 0.031(3) 0.036(4) 0.002(3) -0.004(3) 0.010(4)
C89 0.037(4) 0.035(4) 0.038(4) 0.000(3) -0.008(3) 0.013(4)
C90 0.035(4) 0.028(4) 0.046(4) 0.001(3) -0.007(3) 0.004(3)
C91 0.055(6) 0.033(4) 0.042(4) -0.007(3) -0.013(4) 0.022(4)
C92 0.065(7) 0.039(4) 0.045(5) -0.012(4) -0.020(4) 0.028(5)
C93 0.058(6) 0.045(5) 0.035(4) -0.001(3) 0.000(4) 0.020(5)
C94 0.042(5) 0.041(4) 0.034(4) 0.008(3) -0.001(3) 0.016(4)
C95 0.061(7) 0.032(4) 0.063(6) -0.006(4) -0.015(5) 0.005(5)
C96 0.087(7) 0.078(6) 0.040(4) -0.009(4) 0.013(4) 0.034(5)

loop_
_atom_type_symbol
_atom_type_description
_atom_type_scat_dispersion_real
_atom_type_scat_dispersion_imag
_atom_type_scat_source
C C 0.0181 0.0091 'International Tables Vol C Tables 4.2.6.8 and 6.1.1.4'
H H 0.0000 0.0000 'International Tables Vol C Tables 4.2.6.8 and 6.1.1.4'
Cl Cl 0.3639 0.7018 'International Tables Vol C Tables 4.2.6.8 and 6.1.1.4'
F F 0.0727 0.0534 'International Tables Vol C Tables 4.2.6.8 and 6.1.1.4'
Rh Rh 0.0927 3.6045 'International Tables Vol C Tables 4.2.6.8 and 6.1.1.4'

loop_
_geom_angle_atom_site_label_1
_geom_angle_atom_site_label_2
_geom_angle_atom_site_label_3
_geom_angle
C1 Rh1 Cl1 167.7(2)
C1 Rh1 Cl2 97.7(2)
C1 Rh1 Rh2 121.5(2)
C1 Rh1 C2 39.6(3)
C1 Rh1 C14 67.9(3)
Cl1 Rh1 Rh2 51.41(5)
Cl2 Rh1 Cl1 84.71(7)
Cl2 Rh1 Rh2 51.68(5)
C2 Rh1 Cl1 151.5(3)
C2 Rh1 Cl2 103.1(2)
C2 Rh1 Rh2 151.2(2)
C2 Rh1 C14 81.9(3)
C14 Rh1 Cl1 104.5(2)
C14 Rh1 Cl2 151.1(2)
C14 Rh1 Rh2 113.3(2)
C15 Rh1 C1 81.6(3)
C15 Rh1 Cl1 98.6(2)
C15 Rh1 Cl2 167.5(2)
C15 Rh1 Rh2 138.7(2)
C15 Rh1 C2 68.5(3)
C15 Rh1 C14 39.5(3)
Rh1 C1 H1 123.3
C2 C1 Rh1 70.6(4)
C2 C1 H1 123.3
C2 C1 C13 106.2(7)
C13 C1 Rh1 96.4(5)
C13 C1 H1 123.3
Rh1 Cl1 Rh2 77.73(6)
Rh1 Cl2 Rh2 77.56(5)
Cl1 Rh2 Rh1 50.86(5)
Cl1 Rh2 Cl2 83.63(7)
Cl2 Rh2 Rh1 50.76(4)
C24 Rh2 Rh1 112.2(2)
C24 Rh2 Cl1 150.51(19)
C24 Rh2 Cl2 103.6(2)
C33 Rh2 Rh1 140.5(2)
C33 Rh2 Cl1 167.8(2)
C33 Rh2 Cl2 101.8(2)
C33 Rh2 C24 39.1(3)
C33 Rh2 C38 67.9(3)
C37 Rh2 Rh1 117.3(2)
C37 Rh2 Cl1 97.1(2)
C37 Rh2 Cl2 162.8(2)
C37 Rh2 C24 67.7(3)
C37 Rh2 C33 81.0(3)
C37 Rh2 C38 39.6(3)
C38 Rh2 Rh1 148.1(2)
C38 Rh2 Cl1 102.9(2)
C38 Rh2 Cl2 156.8(2)
C38 Rh2 C24 81.7(3)
C1 C2 Rh1 69.8(4)
C1 C2 C3 128.3(7)
C1 C2 C11 104.8(7)
C3 C2 Rh1 112.2(5)
C3 C2 C11 125.5(7)
C11 C2 Rh1 95.3(5)
C4 C3 C2 121.6(8)
C4 C3 C8 118.3(7)
C8 C3 C2 120.1(8)
C3 C4 H4 120.0
C5 C4 C3 119.9(9)
C5 C4 H4 120.0
C4 C5 C9 118.8(8)
C6 C5 C4 122.0(8)
C6 C5 C9 119.2(8)
C5 C6 H6 121.0
C5 C6 C7 118.0(8)
C7 C6 H6 121.0
C6 C7 C8 122.4(10)
C6 C7 C10 120.3(9)
C8 C7 C10 117.2(10)
C3 C8 H8 120.3
C7 C8 C3 119.4(8)
C7 C8 H8 120.3
F1 C9 C5 110.1(7)
F2 C9 F1 106.6(9)
F2 C9 C5 111.9(7)
F3 C9 F1 107.8(8)
F3 C9 F2 108.0(8)
F3 C9 C5 112.2(9)
F4 C10 F5 108.5(14)
F4 C10 F6 106.3(15)
F4 C10 C7 112.7(12)
F5 C10 F6 104.4(14)
F5 C10 C7 113.8(9)
F6 C10 C7 110.6(10)
C2 C11 H11 116.9
C12 C11 C2 101.6(7)
C12 C11 H11 116.9
C12 C11 C15 101.6(6)
C15 C11 C2 100.3(6)
C15 C11 H11 116.9
C11 C12 H12A 112.9
C11 C12 H12B 112.9
H12A C12 H12B 110.4
C13 C12 C11 93.9(6)
C13 C12 H12A 112.9
C13 C12 H12B 112.9
C1 C13 C12 101.9(6)
C1 C13 H13 116.8
C1 C13 C14 100.2(6)
C12 C13 H13 116.8
C12 C13 C14 101.5(7)
C14 C13 H13 116.8
C13 C14 Rh1 95.5(5)
C15 C14 Rh1 69.6(4)
C15 C14 C13 105.5(6)
C15 C14 C16 127.4(7)
C16 C14 Rh1 114.8(5)
C16 C14 C13 124.9(7)
Rh1 C15 H15 123.5
C11 C15 Rh1 96.0(5)
C11 C15 H15 123.5
C14 C15 Rh1 70.9(4)
C14 C15 C11 105.6(7)
C14 C15 H15 123.5
C17 C16 C14 119.5(7)
C21 C16 C14 121.3(7)
C21 C16 C17 119.2(7)
C16 C17 H17 119.6
C16 C17 C18 120.8(8)
C18 C17 H17 119.6
C17 C18 C22 120.5(8)
C19 C18 C17 118.5(8)
C19 C18 C22 120.9(8)
C18 C19 H19 120.0
C20 C19 C18 120.0(8)
C20 C19 H19 120.0
C19 C20 C21 120.8(8)
C19 C20 C23 120.0(8)
C21 C20 C23 119.2(8)
C16 C21 C20 120.6(8)
C16 C21 H21 119.7
C20 C21 H21 119.7
F7 C22 F8 106.3(9)
F7 C22 C18 112.3(8)
F8 C22 C18 111.4(8)
F9 C22 F7 108.1(10)
F9 C22 F8 107.7(9)
F9 C22 C18 110.8(8)
F10 C23 F11 107.9(9)
F10 C23 F12 107.8(11)
F10 C23 C20 113.6(8)
F11 C23 F12 103.7(10)
F11 C23 C20 113.2(9)
F12 C23 C20 110.1(9)
C25 C24 Rh2 115.1(5)
C25 C24 C36 126.0(6)
C33 C24 Rh2 70.2(4)
C33 C24 C25 126.2(7)
C33 C24 C36 105.2(6)
C36 C24 Rh2 95.5(4)
C26 C25 C24 119.0(7)
C30 C25 C24 121.7(8)
C30 C25 C26 119.2(8)
C25 C26 H26 119.9
C27 C26 C25 120.2(7)
C27 C26 H26 119.9
C26 C27 C28 121.2(8)
C26 C27 C31 119.5(8)
C28 C27 C31 119.3(8)
C27 C28 H28 120.9
C27 C28 C29 118.2(8)
C29 C28 H28 120.9
C28 C29 C32 119.1(8)
C30 C29 C28 120.4(8)
C30 C29 C32 120.5(8)
C25 C30 C29 120.7(8)
C25 C30 H30 119.6
C29 C30 H30 119.6
F13 C31 F15 104.3(9)
F13 C31 C27 113.4(8)
F14 C31 F13 108.0(9)
F14 C31 F15 105.6(9)
F14 C31 C27 113.7(9)
F15 C31 C27 111.0(9)
F16 C32 F17 109.5(10)
F16 C32 F18 103.7(9)
F16 C32 C29 113.9(8)
F17 C32 F18 104.4(9)
F17 C32 C29 114.3(8)
F18 C32 C29 110.0(9)
Rh2 C33 H33 123.2
C24 C33 Rh2 70.7(4)
C24 C33 H33 123.2
C24 C33 C34 106.5(7)
C34 C33 Rh2 96.4(5)
C34 C33 H33 123.2
C33 C34 H34 117.3
C33 C34 C35 101.3(6)
C33 C34 C38 100.0(6)
C35 C34 H34 117.3
C35 C34 C38 100.6(7)
C38 C34 H34 117.3
C34 C35 H35A 112.8
C34 C35 H35B 112.8
H35A C35 H35B 110.3
C36 C35 C34 94.5(6)
C36 C35 H35A 112.8
C36 C35 H35B 112.8
C24 C36 H36 116.9
C35 C36 C24 102.2(6)
C35 C36 H36 116.9
C35 C36 C37 101.5(6)
C37 C36 C24 99.6(6)
C37 C36 H36 116.9
Rh2 C37 H37 122.9
C36 C37 Rh2 97.1(5)
C36 C37 H37 122.9
C38 C37 Rh2 71.4(4)
C38 C37 C36 106.5(7)
C38 C37 H37 122.9
C34 C38 Rh2 95.7(5)
C37 C38 Rh2 69.0(4)
C37 C38 C34 104.7(7)
C37 C38 C39 129.6(8)
C39 C38 Rh2 115.6(5)
C39 C38 C34 123.5(7)
C40 C39 C38 120.6(7)
C44 C39 C38 120.2(7)
C44 C39 C40 119.1(7)
C39 C40 H40 119.8
C41 C40 C39 120.4(8)
C41 C40 H40 119.8
C40 C41 C45 120.6(9)
C42 C41 C40 120.2(9)
C42 C41 C45 119.2(9)
C41 C42 H42 120.4
C41 C42 C43 119.3(8)
C43 C42 H42 120.4
C42 C43 C44 121.0(8)
C42 C43 C46 118.7(7)
C44 C43 C46 120.4(7)
C39 C44 H44 120.1
C43 C44 C39 119.9(8)
C43 C44 H44 120.1
F19 C45 F21 99.4(15)
F19 C45 C41 114.5(12)
F19A C45 F20A 101.8(19)
F19A C45 C41 116.7(19)
F20 C45 F19 110.1(15)
F20 C45 F21 107.1(16)
F20 C45 C41 113.4(12)
F21 C45 C41 111.3(12)
F21A C45 F19A 111(2)
F21A C45 F20A 100.2(19)
F21A C45 C41 118.2(12)
C41 C45 F20A 106.2(12)
F22 C46 C43 110.2(7)
F23 C46 F22 107.1(8)
F23 C46 F24 107.0(7)
F23 C46 C43 113.7(7)
F24 C46 F22 104.3(7)
F24 C46 C43 113.9(7)
Rh51 C51 H51 123.1
C52 C51 H51 123.1
C52 C51 Rh51 71.8(5)
C52 C51 C64 105.8(8)
C64 C51 H51 123.1
C64 C51 Rh51 97.0(5)
C51 Rh51 Cl51 163.7(2)
C51 Rh51 Rh52 121.8(2)
C51 Rh51 Cl52 98.9(3)
C51 Rh51 C52 39.6(4)
C51 Rh51 C62 80.9(3)
C51 Rh51 C65 67.3(3)
Cl51 Rh51 Rh52 49.32(5)
Cl51 Rh51 Cl52 84.33(9)
Cl52 Rh51 Rh52 49.79(5)
C52 Rh51 Cl51 154.6(3)
C52 Rh51 Rh52 151.8(3)
C52 Rh51 Cl52 105.4(3)
C62 Rh51 Cl51 99.2(3)
C62 Rh51 Rh52 139.8(2)
C62 Rh51 Cl52 168.3(2)
C62 Rh51 C52 66.9(4)
C65 Rh51 Cl51 102.3(2)
C65 Rh51 Rh52 113.9(2)
C65 Rh51 Cl52 150.4(2)
C65 Rh51 C52 81.0(3)
C65 Rh51 C62 39.8(3)
Rh52 Cl51 Rh51 81.03(7)
Cl51 Rh52 Rh51 49.65(5)
Cl51 Rh52 Cl52 84.68(9)
Cl52 Rh52 Rh51 49.91(5)
C74 Rh52 Rh51 117.3(2)
C74 Rh52 Cl51 152.4(2)
C74 Rh52 Cl52 104.2(2)
C83 Rh52 Rh51 144.9(2)
C83 Rh52 Cl51 164.4(2)
C83 Rh52 Cl52 103.3(2)
C83 Rh52 C74 39.0(3)
C83 Rh52 C88 67.2(3)
C87 Rh52 Rh51 117.8(2)
C87 Rh52 Cl51 95.8(2)
C87 Rh52 Cl52 161.7(2)
C87 Rh52 C74 67.6(3)
C87 Rh52 C83 80.9(3)
C87 Rh52 C88 39.3(3)
C88 Rh52 Rh51 145.9(2)
C88 Rh52 Cl51 100.6(2)
C88 Rh52 Cl52 158.6(2)
C88 Rh52 C74 80.8(3)
Rh52 Cl52 Rh51 80.30(7)
C51 C52 Rh51 68.6(4)
C51 C52 C53 128.7(10)
C51 C52 C61 105.6(7)
C53 C52 Rh51 114.8(6)
C53 C52 C61 123.8(9)
C61 C52 Rh51 95.8(6)
C54 C53 C52 121.6(10)
C54 C53 C58 118.0(9)
C58 C53 C52 120.4(10)
C53 C54 H54 119.4
C53 C54 C55 121.2(11)
C55 C54 H54 119.4
C54 C55 C56 121.0(12)
C54 C55 C59 117.2(12)
C56 C55 C59 121.7(11)
C55 C56 H56 120.9
C57 C56 C55 118.3(10)
C57 C56 H56 120.9
C56 C57 C58 121.7(11)
C56 C57 C60 118.5(9)
C58 C57 C60 119.7(10)
C53 C58 H58 120.1
C57 C58 C53 119.7(10)
C57 C58 H58 120.1
F51 C59 F52 103.7(14)
F51 C59 C55 111.9(13)
F52 C59 C55 110.9(13)
F53 C59 F51 112.3(14)
F53 C59 F52 103.7(14)
F53 C59 C55 113.6(13)
F54 C60 F55 109.8(11)
F54 C60 F56 103.1(9)
F54 C60 C57 111.3(10)
F55 C60 F56 104.7(11)
F55 C60 C57 114.9(8)
F56 C60 C57 112.2(10)
C52 C61 H61 116.9
C52 C61 C62 100.6(7)
C52 C61 C63 101.6(8)
C62 C61 H61 116.9
C62 C61 C63 101.1(6)
C63 C61 H61 116.9
Rh51 C62 H62 123.4
C61 C62 Rh51 96.7(6)
C61 C62 H62 123.4
C65 C62 Rh51 70.1(4)
C65 C62 C61 105.9(7)
C65 C62 H62 123.4
C61 C63 H63A 112.9
C61 C63 H63B 112.9
H63A C63 H63B 110.3
C64 C63 C61 94.2(6)
C64 C63 H63A 112.9
C64 C63 H63B 112.9
C51 C64 H64 117.3
C63 C64 C51 101.4(6)
C63 C64 H64 117.3
C65 C64 C51 98.4(6)
C65 C64 C63 102.0(7)
C65 C64 H64 117.3
C62 C65 Rh51 70.1(4)
C62 C65 C64 105.7(7)
C62 C65 C66 125.5(7)
C64 C65 Rh51 97.2(5)
C66 C65 Rh51 114.5(5)
C66 C65 C64 125.8(6)
C67 C66 C65 120.5(7)
C71 C66 C65 121.0(7)
C71 C66 C67 118.5(7)
F68A F66 C82 88(4)
C66 C67 H67 119.8
C68 C67 C66 120.4(8)
C68 C67 H67 119.8
F66 F68A C82 67(4)
C67 C68 C72 116.9(9)
C69 C68 C67 121.5(7)
C69 C68 C72 121.6(9)
C68 C69 H69 120.7
C68 C69 C70 118.6(7)
C70 C69 H69 120.7
C69 C70 C73 118.1(8)
C71 C70 C69 119.7(7)
C71 C70 C73 122.2(7)
C66 C71 H71 119.3
C70 C71 C66 121.3(7)
C70 C71 H71 119.3
F57 C72 F59 108.6(10)
F57 C72 C68 111.3(8)
F58 C72 F57 105.4(11)
F58 C72 F59 106.5(8)
F58 C72 C68 113.6(9)
F59 C72 C68 111.2(10)
F60 C73 C70 112.0(8)
F61 C73 F60 106.6(7)
F61 C73 F62 107.3(9)
F61 C73 C70 111.6(7)
F62 C73 F60 106.3(7)
F62 C73 C70 112.7(7)
C75 C74 Rh52 112.9(5)
C75 C74 C86 126.6(7)
C83 C74 Rh52 70.3(4)
C83 C74 C75 125.5(7)
C83 C74 C86 106.0(7)
C86 C74 Rh52 95.8(5)
C76 C75 C74 122.1(7)
C76 C75 C80 117.3(8)
C80 C75 C74 120.5(8)
C75 C76 H76 119.2
C77 C76 C75 121.7(8)
C77 C76 H76 119.2
C76 C77 C81 119.2(8)
C78 C77 C76 120.4(9)
C78 C77 C81 120.4(9)
C77 C78 H78 120.4
C77 C78 C79 119.2(9)
C79 C78 H78 120.4
C78 C79 C82 120.8(10)
C80 C79 C78 120.5(9)
C80 C79 C82 118.7(11)
C75 C80 H80 119.5
C79 C80 C75 120.9(9)
C79 C80 H80 119.5
F63 C81 F64 107.2(11)
F63 C81 F65 106.7(11)
F63 C81 C77 114.2(9)
F64 C81 F65 105.6(12)
F64 C81 C77 111.1(10)
F65 C81 C77 111.5(11)
F66 C82 F68 107.8(19)
F66 C82 F68A 24.8(19)
F66 C82 C79 116.3(15)
F67 C82 F66 102.1(19)
F67 C82 F68 106.0(15)
F67 C82 F68A 123(2)
F67 C82 C79 112.2(17)
F67A C82 F66A 76(2)
F67A C82 C79 105.3(15)
F68 C82 F68A 88(2)
F68 C82 C79 111.6(13)
F68A C82 F66A 108(2)
F68A C82 F67A 141(3)
F68A C82 C79 112(2)
C79 C82 F66A 98.9(16)
Rh52 C83 H83 123.7
C74 C83 Rh52 70.8(4)
C74 C83 H83 123.7
C74 C83 C84 105.0(7)
C84 C83 Rh52 96.2(5)
C84 C83 H83 123.7
C83 C84 H84 116.8
C85 C84 C83 101.9(7)
C85 C84 H84 116.8
C88 C84 C83 100.3(6)
C88 C84 H84 116.8
C88 C84 C85 101.6(7)
C84 C85 H85A 112.9
C84 C85 H85B 112.9
H85A C85 H85B 110.3
C86 C85 C84 94.2(6)
C86 C85 H85A 112.9
C86 C85 H85B 112.9
C74 C86 H86 117.0
C74 C86 C87 99.8(6)
C85 C86 C74 102.1(7)
C85 C86 H86 117.0
C85 C86 C87 101.2(6)
C87 C86 H86 117.0
Rh52 C87 H87 123.1
C86 C87 Rh52 96.8(5)
C86 C87 H87 123.1
C88 C87 Rh52 71.9(4)
C88 C87 C86 105.8(7)
C88 C87 H87 123.1
C84 C88 Rh52 96.3(5)
C87 C88 Rh52 68.8(4)
C87 C88 C84 105.0(7)
C87 C88 C89 128.5(8)
C89 C88 Rh52 113.9(5)
C89 C88 C84 124.6(8)
C90 C89 C88 122.4(8)
C90 C89 C94 119.0(8)
C94 C89 C88 118.4(9)
C89 C90 H90 119.1
C89 C90 C91 121.9(9)
C91 C90 H90 119.1
C90 C91 C95 121.2(9)
C92 C91 C90 118.0(10)
C92 C91 C95 120.8(9)
C91 C92 H92 119.8
C93 C92 C91 120.4(8)
C93 C92 H92 119.8
C92 C93 C94 120.9(9)
C92 C93 C96 120.7(10)
C94 C93 C96 118.4(11)
C89 C94 H94 120.1
C93 C94 C89 119.8(9)
C93 C94 H94 120.1
F69 C95 F70 101.6(11)
F69 C95 C91 112.3(8)
F70 C95 C91 111.3(9)
F71 C95 F69 111.2(10)
F71 C95 F70 104.6(10)
F71 C95 C91 114.8(11)
F72 C96 F73 100.8(19)
F72 C96 C93 116.6(17)
F72A C96 F73A 105.7(18)
F72A C96 F74A 119(2)
F72A C96 C93 115.3(13)
F73 C96 C93 111.8(12)
F73A C96 C93 110.2(15)
F74A C96 F73A 95.8(18)
F74A C96 C93 109.3(16)
F74 C96 F72 107(2)
F74 C96 F73 104(2)
F74 C96 C93 114.5(16)

loop_
_geom_bond_atom_site_label_1
_geom_bond_atom_site_label_2
_geom_bond_distance
Rh1 C1 2.104(8)
Rh1 Cl1 2.3809(19)
Rh1 Cl2 2.3790(17)
Rh1 Rh2 2.9998(7)
Rh1 C2 2.114(7)
Rh1 C14 2.117(7)
Rh1 C15 2.099(7)
C1 H1 1.0000
C1 C2 1.427(12)
C1 C13 1.530(11)
F1 C9 1.352(11)
Cl1 Rh2 2.3997(19)
Cl2 Rh2 2.4102(19)
F2 C9 1.308(12)
Rh2 C24 2.123(6)
Rh2 C33 2.117(7)
Rh2 C37 2.090(7)
Rh2 C38 2.122(8)
C2 C3 1.463(11)
C2 C11 1.545(11)
F3 C9 1.307(12)
C3 C4 1.399(12)
C3 C8 1.405(12)
C4 H4 0.9500
C4 C5 1.386(12)
F4 C10 1.258(17)
C5 C6 1.370(14)
C5 C9 1.535(12)
F5 C10 1.289(16)
F6 C10 1.304(18)
C6 H6 0.9500
C6 C7 1.370(15)
C7 C8 1.388(13)
C7 C10 1.520(15)
F7 C22 1.314(13)
C8 H8 0.9500
F8 C22 1.325(12)
F9 C22 1.310(12)
F10 C23 1.290(13)
F11 C23 1.305(12)
C11 H11 1.0000
C11 C12 1.541(12)
C11 C15 1.543(10)
C12 H12A 0.9900
C12 H12B 0.9900
C12 C13 1.538(12)
F12 C23 1.336(15)
C13 H13 1.0000
C13 C14 1.542(11)
F13 C31 1.311(12)
C14 C15 1.425(11)
C14 C16 1.476(10)
F14 C31 1.309(12)
C15 H15 1.0000
F15 C31 1.378(14)
F16 C32 1.287(12)
C16 C17 1.384(12)
C16 C21 1.375(11)
C17 H17 0.9500
C17 C18 1.426(12)
F17 C32 1.308(13)
F18 C32 1.356(14)
C18 C19 1.402(13)
C18 C22 1.485(13)
C19 H19 0.9500
C19 C20 1.366(13)
F19 C45 1.31(2)
F19A C45 1.30(3)
F20A C45 1.56(3)
C20 C21 1.405(11)
C20 C23 1.492(13)
F20 C45 1.29(2)
F21 C45 1.38(2)
F21A C45 1.24(2)
C21 H21 0.9500
F22 C46 1.352(10)
F23 C46 1.315(11)
F24 C46 1.323(11)
C24 C25 1.475(11)
C24 C33 1.420(10)
C24 C36 1.540(11)
C25 C26 1.396(12)
C25 C30 1.383(12)
C26 H26 0.9500
C26 C27 1.379(14)
C27 C28 1.392(12)
C27 C31 1.497(13)
C28 H28 0.9500
C28 C29 1.407(12)
C29 C30 1.385(13)
C29 C32 1.499(12)
C30 H30 0.9500
C33 H33 1.0000
C33 C34 1.537(12)
C34 H34 1.0000
C34 C35 1.549(11)
C34 C38 1.553(11)
C35 H35A 0.9900
C35 H35B 0.9900
C35 C36 1.528(11)
C36 H36 1.0000
C36 C37 1.532(11)
C37 H37 1.0000
C37 C38 1.428(11)
C38 C39 1.475(11)
C39 C40 1.393(12)
C39 C44 1.389(11)
C40 H40 0.9500
C40 C41 1.387(13)
C41 C42 1.382(14)
C41 C45 1.477(15)
C42 H42 0.9500
C42 C43 1.383(12)
C43 C44 1.384(11)
C43 C46 1.493(11)
C44 H44 0.9500
C51 H51 1.0000
C51 Rh51 2.089(8)
C51 C52 1.432(13)
C51 C64 1.544(11)
Rh51 Cl51 2.387(2)
Rh51 Rh52 3.0938(7)
Rh51 Cl52 2.401(2)
Rh51 C52 2.133(8)
Rh51 C62 2.101(8)
Rh51 C65 2.101(7)
Cl51 Rh52 2.375(2)
F51 C59 1.31(2)
F52 C59 1.39(2)
Rh52 Cl52 2.397(2)
Rh52 C74 2.127(8)
Rh52 C83 2.121(8)
Rh52 C87 2.083(7)
Rh52 C88 2.124(8)
C52 C53 1.481(11)
C52 C61 1.511(14)
C53 C54 1.347(16)
C53 C58 1.409(15)
F53 C59 1.294(16)
C54 H54 0.9500
C54 C55 1.382(16)
F54 C60 1.313(13)
F55 C60 1.314(15)
C55 C56 1.383(18)
C55 C59 1.522(19)
F56 C60 1.336(15)
C56 H56 0.9500
C56 C57 1.340(17)
F57 C72 1.336(14)
C57 C58 1.388(13)
C57 C60 1.507(15)
C58 H58 0.9500
F58 C72 1.306(15)
F59 C72 1.356(15)
F60 C73 1.337(11)
F61 C73 1.323(12)
C61 H61 1.0000
C61 C62 1.522(13)
C61 C63 1.557(12)
C62 H62 1.0000
C62 C65 1.431(11)
F62 C73 1.327(11)
F63 C81 1.309(12)
C63 H63A 0.9900
C63 H63B 0.9900
C63 C64 1.530(12)
F64 C81 1.321(16)
C64 H64 1.0000
C64 C65 1.523(11)
F65 C81 1.328(18)
C65 C66 1.472(10)
C66 C67 1.391(11)
C66 C71 1.391(10)
F66 F68A 0.57(4)
F66 C82 1.25(3)
F66A C82 1.71(5)
C67 H67 0.9500
C67 C68 1.380(13)
F67 C82 1.24(3)
F67A C82 1.43(3)
F68 C82 1.35(2)
F68A C82 1.36(3)
C68 C69 1.378(14)
C68 C72 1.506(13)
C69 H69 0.9500
C69 C70 1.408(12)
F69 C95 1.323(14)
C70 C71 1.383(11)
C70 C73 1.490(12)
F70 C95 1.383(15)
C71 H71 0.9500
F71 C95 1.282(13)
F72 C96 1.30(2)
F72A C96 1.21(2)
F73 C96 1.37(3)
F73A C96 1.36(2)
F74A C96 1.33(3)
F74 C96 1.27(3)
C74 C75 1.479(11)
C74 C83 1.417(11)
C74 C86 1.518(10)
C75 C76 1.386(12)
C75 C80 1.406(12)
C76 H76 0.9500
C76 C77 1.383(12)
C77 C78 1.375(15)
C77 C81 1.502(15)
C78 H78 0.9500
C78 C79 1.386(16)
C79 C80 1.380(15)
C79 C82 1.518(16)
C80 H80 0.9500
C83 H83 1.0000
C83 C84 1.535(11)
C84 H84 1.0000
C84 C85 1.532(12)
C84 C88 1.527(12)
C85 H85A 0.9900
C85 H85B 0.9900
C85 C86 1.515(12)
C86 H86 1.0000
C86 C87 1.545(10)
C87 H87 1.0000
C87 C88 1.414(11)
C88 C89 1.476(11)
C89 C90 1.371(13)
C89 C94 1.397(13)
C90 H90 0.9500
C90 C91 1.405(12)
C91 C92 1.402(16)
C91 C95 1.488(17)
C92 H92 0.9500
C92 C93 1.365(17)
C93 C94 1.394(14)
C93 C96 1.509(15)
C94 H94 0.9500

loop_
_geom_torsion_atom_site_label_1
_geom_torsion_atom_site_label_2
_geom_torsion_atom_site_label_3
_geom_torsion_atom_site_label_4
_geom_torsion
Rh1 C1 C2 C3 -102.9(8)
Rh1 C1 C2 C11 90.3(5)
Rh1 C1 C13 C12 -104.5(6)
Rh1 C1 C13 C14 -0.3(6)
Rh1 C2 C3 C4 -86.9(8)
Rh1 C2 C3 C8 94.0(8)
Rh1 C2 C11 C12 104.8(5)
Rh1 C2 C11 C15 0.6(6)
Rh1 C14 C15 C11 -91.0(5)
Rh1 C14 C16 C17 -77.9(8)
Rh1 C14 C16 C21 104.9(7)
C1 C2 C3 C4 -5.6(12)
C1 C2 C3 C8 175.3(7)
C1 C2 C11 C12 34.3(7)
C1 C2 C11 C15 -69.9(7)
C1 C13 C14 Rh1 0.3(6)
C1 C13 C14 C15 -70.0(7)
C1 C13 C14 C16 125.9(7)
Rh2 C24 C25 C26 -69.1(8)
Rh2 C24 C25 C30 111.3(7)
Rh2 C24 C33 C34 -91.1(5)
Rh2 C24 C36 C35 104.8(5)
Rh2 C24 C36 C37 0.7(6)
Rh2 C33 C34 C35 -103.9(6)
Rh2 C33 C34 C38 -0.8(6)
Rh2 C37 C38 C34 90.5(6)
Rh2 C37 C38 C39 -106.4(8)
Rh2 C38 C39 C40 -66.4(9)
Rh2 C38 C39 C44 111.5(7)
C2 C1 C13 C12 -32.9(8)
C2 C1 C13 C14 71.3(7)
C2 C3 C4 C5 -180.0(7)
C2 C3 C8 C7 178.7(7)
C2 C11 C12 C13 -51.6(7)
C2 C11 C15 Rh1 -0.6(6)
C2 C11 C15 C14 71.2(7)
C3 C2 C11 C12 -133.0(8)
C3 C2 C11 C15 122.8(8)
C3 C4 C5 C6 1.6(12)
C3 C4 C5 C9 -178.4(7)
C4 C3 C8 C7 -0.4(11)
C4 C5 C6 C7 -1.0(13)
C4 C5 C9 F1 76.6(10)
C4 C5 C9 F2 -41.7(11)
C4 C5 C9 F3 -163.3(8)
C5 C6 C7 C8 -0.3(13)
C5 C6 C7 C10 -178.1(9)
C6 C5 C9 F1 -103.4(10)
C6 C5 C9 F2 138.2(8)
C6 C5 C9 F3 16.7(12)
C6 C7 C8 C3 1.0(13)
C6 C7 C10 F4 -21.5(19)
C6 C7 C10 F5 -145.5(12)
C6 C7 C10 F6 97.4(14)
C8 C3 C4 C5 -0.9(11)
C8 C7 C10 F4 160.6(15)
C8 C7 C10 F5 36.6(16)
C8 C7 C10 F6 -80.5(14)
C9 C5 C6 C7 179.0(8)
C10 C7 C8 C3 178.9(8)
C11 C2 C3 C4 158.7(8)
C11 C2 C3 C8 -20.4(12)
C11 C12 C13 C1 51.1(7)
C11 C12 C13 C14 -52.0(7)
C12 C11 C15 Rh1 -104.9(5)
C12 C11 C15 C14 -33.1(7)
C12 C13 C14 Rh1 104.8(5)
C12 C13 C14 C15 34.5(7)
C12 C13 C14 C16 -129.6(7)
C13 C1 C2 Rh1 -91.2(5)
C13 C1 C2 C3 165.9(7)
C13 C1 C2 C11 -0.9(8)
C13 C14 C15 Rh1 90.2(5)
C13 C14 C15 C11 -0.8(7)
C13 C14 C16 C17 165.2(7)
C13 C14 C16 C21 -11.9(11)
C14 C16 C17 C18 -178.7(7)
C14 C16 C21 C20 177.5(7)
C15 C11 C12 C13 51.5(7)
C15 C14 C16 C17 4.6(11)
C15 C14 C16 C21 -172.5(7)
C16 C14 C15 Rh1 -106.2(7)
C16 C14 C15 C11 162.8(7)
C16 C17 C18 C19 1.5(12)
C16 C17 C18 C22 -177.6(7)
C17 C16 C21 C20 0.4(11)
C17 C18 C19 C20 -0.4(12)
C17 C18 C22 F7 -26.4(12)
C17 C18 C22 F8 -145.6(9)
C17 C18 C22 F9 94.5(11)
C18 C19 C20 C21 -0.8(12)
C18 C19 C20 C23 178.7(8)
C19 C18 C22 F7 154.5(9)
C19 C18 C22 F8 35.4(12)
C19 C18 C22 F9 -84.5(11)
C19 C20 C21 C16 0.8(12)
C19 C20 C23 F10 118.0(10)
C19 C20 C23 F11 -5.5(14)
C19 C20 C23 F12 -121.0(10)
C21 C16 C17 C18 -1.5(11)
C21 C20 C23 F10 -62.6(13)
C21 C20 C23 F11 173.9(9)
C21 C20 C23 F12 58.4(12)
C22 C18 C19 C20 178.7(8)
C23 C20 C21 C16 -178.6(8)
C24 C25 C26 C27 176.8(7)
C24 C25 C30 C29 -178.7(7)
C24 C33 C34 C35 -32.2(8)
C24 C33 C34 C38 70.9(7)
C24 C36 C37 Rh2 -0.7(6)
C24 C36 C37 C38 71.9(7)
C25 C24 C33 Rh2 -107.2(7)
C25 C24 C33 C34 161.7(7)
C25 C24 C36 C35 -128.5(7)
C25 C24 C36 C37 127.4(7)
C25 C26 C27 C28 3.0(13)
C25 C26 C27 C31 -177.9(8)
C26 C25 C30 C29 1.8(12)
C26 C27 C28 C29 -0.5(13)
C26 C27 C31 F13 25.7(13)
C26 C27 C31 F14 -98.3(11)
C26 C27 C31 F15 142.8(9)
C27 C28 C29 C30 -1.3(13)
C27 C28 C29 C32 -179.5(8)
C28 C27 C31 F13 -155.2(9)
C28 C27 C31 F14 80.8(12)
C28 C27 C31 F15 -38.1(12)
C28 C29 C30 C25 0.6(13)
C28 C29 C32 F16 112.6(11)
C28 C29 C32 F17 -14.4(14)
C28 C29 C32 F18 -131.5(10)
C30 C25 C26 C27 -3.6(12)
C30 C29 C32 F16 -65.6(13)
C30 C29 C32 F17 167.4(10)
C30 C29 C32 F18 50.3(12)
C31 C27 C28 C29 -179.6(8)
C32 C29 C30 C25 178.8(8)
C33 C24 C25 C26 13.9(11)
C33 C24 C25 C30 -165.6(7)
C33 C24 C36 C35 33.9(7)
C33 C24 C36 C37 -70.2(7)
C33 C34 C35 C36 50.2(7)
C33 C34 C38 Rh2 0.8(6)
C33 C34 C38 C37 -68.9(7)
C33 C34 C38 C39 126.7(8)
C34 C35 C36 C24 -51.0(7)
C34 C35 C36 C37 51.6(7)
C34 C38 C39 C40 177.0(8)
C34 C38 C39 C44 -5.1(12)
C35 C34 C38 Rh2 104.5(6)
C35 C34 C38 C37 34.8(8)
C35 C34 C38 C39 -129.6(8)
C35 C36 C37 Rh2 -105.4(6)
C35 C36 C37 C38 -32.7(8)
C36 C24 C25 C26 172.7(7)
C36 C24 C25 C30 -6.8(11)
C36 C24 C33 Rh2 90.5(5)
C36 C24 C33 C34 -0.6(7)
C36 C37 C38 Rh2 -92.1(6)
C36 C37 C38 C34 -1.6(8)
C36 C37 C38 C39 161.5(8)
C37 C38 C39 C40 16.7(13)
C37 C38 C39 C44 -165.4(8)
C38 C34 C35 C36 -52.4(7)
C38 C39 C40 C41 177.9(8)
C38 C39 C44 C43 178.8(7)
C39 C40 C41 C42 2.3(15)
C39 C40 C41 C45 -177.8(10)
C40 C39 C44 C43 -3.3(12)
C40 C41 C42 C43 -1.3(14)
C40 C41 C45 F19 -160.1(15)
C40 C41 C45 F19A -130(2)
C40 C41 C45 F20A 117.7(15)
C40 C41 C45 F20 72.4(19)
C40 C41 C45 F21 -48.4(18)
C40 C41 C45 F21A 6(2)
C41 C42 C43 C44 -2.0(13)
C41 C42 C43 C46 178.0(8)
C42 C41 C45 F19 20(2)
C42 C41 C45 F19A 50(3)
C42 C41 C45 F20A -62.4(17)
C42 C41 C45 F20 -107.7(16)
C42 C41 C45 F21 131.4(15)
C42 C41 C45 F21A -174(2)
C42 C43 C44 C39 4.3(12)
C42 C43 C46 F22 -53.5(11)
C42 C43 C46 F23 -173.8(8)
C42 C43 C46 F24 63.3(10)
C44 C39 C40 C41 0.0(13)
C44 C43 C46 F22 126.5(9)
C44 C43 C46 F23 6.2(11)
C44 C43 C46 F24 -116.7(8)
C45 C41 C42 C43 178.8(10)
C46 C43 C44 C39 -175.7(7)
C51 C52 C53 C54 11.6(16)
C51 C52 C53 C58 -169.5(9)
C51 C52 C61 C62 -68.8(8)
C51 C52 C61 C63 34.9(8)
C51 C64 C65 Rh51 0.9(6)
C51 C64 C65 C62 -70.4(7)
C51 C64 C65 C66 128.2(7)
Rh51 C51 C52 C53 -105.2(9)
Rh51 C51 C52 C61 90.2(6)
Rh51 C51 C64 C63 -105.0(6)
Rh51 C51 C64 C65 -0.9(6)
Rh51 C52 C53 C54 -69.9(13)
Rh51 C52 C53 C58 108.9(9)
Rh51 C52 C61 C62 0.5(7)
Rh51 C52 C61 C63 104.2(6)
Rh51 C62 C65 C64 92.1(5)
Rh51 C62 C65 C66 -106.4(7)
Rh51 C65 C66 C67 -81.5(8)
Rh51 C65 C66 C71 99.5(7)
Rh52 C74 C75 C76 106.0(8)
Rh52 C74 C75 C80 -77.8(9)
Rh52 C74 C83 C84 -91.4(5)
Rh52 C74 C86 C85 105.4(5)
Rh52 C74 C86 C87 1.6(6)
Rh52 C83 C84 C85 -104.0(6)
Rh52 C83 C84 C88 0.3(6)
Rh52 C87 C88 C84 91.0(5)
Rh52 C87 C88 C89 -104.3(8)
Rh52 C88 C89 C90 -89.5(8)
Rh52 C88 C89 C94 95.7(8)
C52 C51 C64 C63 -32.0(8)
C52 C51 C64 C65 72.1(7)
C52 C53 C54 C55 -178.5(11)
C52 C53 C58 C57 177.6(9)
C52 C61 C62 Rh51 -0.5(7)
C52 C61 C62 C65 70.6(8)
C52 C61 C63 C64 -52.2(7)
C53 C52 C61 C62 125.6(9)
C53 C52 C61 C63 -130.7(9)
C53 C54 C55 C56 0(2)
C53 C54 C55 C59 179.4(13)
C54 C53 C58 C57 -3.6(15)
C54 C55 C56 C57 -2(2)
C54 C55 C59 F51 58(2)
C54 C55 C59 F52 -57.1(18)
C54 C55 C59 F53 -173.4(14)
C55 C56 C57 C58 1.0(19)
C55 C56 C57 C60 179.7(12)
C56 C55 C59 F51 -122.5(16)
C56 C55 C59 F52 122.2(15)
C56 C55 C59 F53 6(2)
C56 C57 C58 C53 1.8(16)
C56 C57 C60 F54 -48.9(15)
C56 C57 C60 F55 -174.4(12)
C56 C57 C60 F56 66.1(14)
C58 C53 C54 C55 2.7(17)
C58 C57 C60 F54 129.8(11)
C58 C57 C60 F55 4.3(17)
C58 C57 C60 F56 -115.2(11)
C59 C55 C56 C57 178.7(13)
C60 C57 C58 C53 -176.9(10)
C61 C52 C53 C54 173.8(10)
C61 C52 C53 C58 -7.4(15)
C61 C62 C65 Rh51 -91.5(6)
C61 C62 C65 C64 0.6(8)
C61 C62 C65 C66 162.0(7)
C61 C63 C64 C51 50.3(8)
C61 C63 C64 C65 -51.0(7)
C62 C61 C63 C64 51.1(8)
C62 C65 C66 C67 0.8(11)
C62 C65 C66 C71 -178.2(7)
C63 C61 C62 Rh51 -104.6(6)
C63 C61 C62 C65 -33.5(9)
C63 C64 C65 Rh51 104.6(5)
C63 C64 C65 C62 33.3(8)
C63 C64 C65 C66 -128.1(8)
C64 C51 C52 Rh51 -92.3(5)
C64 C51 C52 C53 162.5(8)
C64 C51 C52 C61 -2.1(9)
C64 C65 C66 C67 158.6(8)
C64 C65 C66 C71 -20.4(11)
C65 C66 C67 C68 178.8(7)
C65 C66 C71 C70 179.7(7)
C66 C67 C68 C69 3.0(13)
C66 C67 C68 C72 -179.7(8)
F66 F68A C82 F67 34(8)
F66 F68A C82 F68 142(7)
F66 F68A C82 C79 -105(7)
C67 C66 C71 C70 0.6(11)
C67 C68 C69 C70 -2.2(13)
C67 C68 C72 F57 54.6(14)
C67 C68 C72 F58 -64.1(12)
C67 C68 C72 F59 175.8(9)
F68A F66 C82 F67 -151(7)
F68A F66 C82 F68 -40(7)
F68A F66 C82 C79 86(7)
C68 C69 C70 C71 0.7(12)
C68 C69 C70 C73 -177.9(8)
C69 C68 C72 F57 -128.1(11)
C69 C68 C72 F58 113.2(11)
C69 C68 C72 F59 -7.0(13)
C69 C70 C71 C66 0.1(12)
C69 C70 C73 F60 -54.0(11)
C69 C70 C73 F61 65.4(11)
C69 C70 C73 F62 -173.8(8)
C71 C66 C67 C68 -2.2(12)
C71 C70 C73 F60 127.4(9)
C71 C70 C73 F61 -113.1(9)
C71 C70 C73 F62 7.6(12)
C72 C68 C69 C70 -179.4(8)
C73 C70 C71 C66 178.7(8)
C74 C75 C76 C77 178.2(8)
C74 C75 C80 C79 -179.5(10)
C74 C83 C84 C85 -32.3(8)
C74 C83 C84 C88 72.0(8)
C74 C86 C87 Rh52 -1.6(6)
C74 C86 C87 C88 71.4(7)
C75 C74 C83 Rh52 -104.6(8)
C75 C74 C83 C84 164.0(7)
C75 C74 C86 C85 -130.4(8)
C75 C74 C86 C87 125.8(8)
C75 C76 C77 C78 -0.6(16)
C75 C76 C77 C81 178.8(10)
C76 C75 C80 C79 -3.1(16)
C76 C77 C78 C79 0.4(18)
C76 C77 C81 F63 -170.2(11)
C76 C77 C81 F64 -48.7(16)
C76 C77 C81 F65 68.7(14)
C77 C78 C79 C80 -2(2)
C77 C78 C79 C82 176.4(14)
C78 C77 C81 F63 9.2(19)
C78 C77 C81 F64 130.6(12)
C78 C77 C81 F65 -111.9(13)
C78 C79 C80 C75 3.0(19)
C78 C79 C82 F66 175.5(18)
C78 C79 C82 F66A 89.1(17)
C78 C79 C82 F67 59(2)
C78 C79 C82 F67A 11(3)
C78 C79 C82 F68 -60(2)
C78 C79 C82 F68A -158(2)
C80 C75 C76 C77 1.9(14)
C80 C79 C82 F66 -6(3)
C80 C79 C82 F66A -92.8(17)
C80 C79 C82 F67 -123.4(19)
C80 C79 C82 F67A -171(2)
C80 C79 C82 F68 117.8(15)
C80 C79 C82 F68A 20(3)
C81 C77 C78 C79 -178.9(12)
C82 C79 C80 C75 -175.1(13)
C83 C74 C75 C76 -172.6(8)
C83 C74 C75 C80 3.6(13)
C83 C74 C86 C85 34.3(8)
C83 C74 C86 C87 -69.5(7)
C83 C84 C85 C86 50.6(7)
C83 C84 C88 Rh52 -0.3(6)
C83 C84 C88 C87 -70.0(7)
C83 C84 C88 C89 124.6(8)
C84 C85 C86 C74 -51.3(7)
C84 C85 C86 C87 51.4(7)
C84 C88 C89 C90 153.6(8)
C84 C88 C89 C94 -21.1(11)
C85 C84 C88 Rh52 104.2(6)
C85 C84 C88 C87 34.5(8)
C85 C84 C88 C89 -130.9(8)
C85 C86 C87 Rh52 -106.2(5)
C85 C86 C87 C88 -33.1(8)
C86 C74 C75 C76 -10.7(12)
C86 C74 C75 C80 165.5(9)
C86 C74 C83 Rh52 90.5(5)
C86 C74 C83 C84 -0.9(8)
C86 C87 C88 Rh52 -92.1(5)
C86 C87 C88 C84 -1.0(8)
C86 C87 C88 C89 163.6(7)
C87 C88 C89 C90 -8.2(13)
C87 C88 C89 C94 177.0(8)
C88 C84 C85 C86 -52.6(7)
C88 C89 C90 C91 -174.6(8)
C88 C89 C94 C93 175.1(7)
C89 C90 C91 C92 0.0(13)
C89 C90 C91 C95 -180.0(8)
C90 C89 C94 C93 0.1(12)
C90 C91 C92 C93 -0.4(13)
C90 C91 C95 F69 77.5(12)
C90 C91 C95 F70 -35.7(13)
C90 C91 C95 F71 -154.2(10)
C91 C92 C93 C94 0.7(14)
C91 C92 C93 C96 178.9(10)
C92 C91 C95 F69 -102.5(11)
C92 C91 C95 F70 144.4(10)
C92 C91 C95 F71 25.8(15)
C92 C93 C94 C89 -0.6(13)
C92 C93 C96 F72 -17(2)
C92 C93 C96 F72A -85(2)
C92 C93 C96 F73 -132.4(18)
C92 C93 C96 F73A 34.5(19)
C92 C93 C96 F74A 138.6(19)
C92 C93 C96 F74 109(2)
C94 C89 C90 C91 0.1(12)
C94 C93 C96 F72 161(2)
C94 C93 C96 F72A 93(2)
C94 C93 C96 F73 46(2)
C94 C93 C96 F73A -147.3(16)
C94 C93 C96 F74A -43(2)
C94 C93 C96 F74 -73(2)
C95 C91 C92 C93 179.5(9)
C96 C93 C94 C89 -178.8(9)

loop_
_smtbx_masks_void_nr
_smtbx_masks_void_average_x
_smtbx_masks_void_average_y
_smtbx_masks_void_average_z
_smtbx_masks_void_volume
_smtbx_masks_void_count_electrons
1 0.179 0.018 0.849 254.6 32.2
2 0.075 0.278 0.047 8.9 0.0
3 -0.083 0.318 0.260 8.7 0.0
4 -0.179 0.518 0.651 254.6 33.7
5 -0.075 0.778 0.453 8.9 0.0
6 0.083 0.818 0.240 8.7 0.0
7 0.321 -0.018 0.349 254.6 34.1
8 0.417 0.182 0.740 8.7 0.0
9 0.425 0.722 0.547 8.9 0.0
10 0.679 0.482 0.151 254.6 31.8
11 0.575 0.222 0.953 8.9 0.0
12 0.583 0.682 0.760 8.7 0.0
